data_4331975
loop_
_publ_author_name
'Takamizawa, Satoshi'
'Kojima, Kenichi'
'Akatsuka, Takamasa'

_publ_section_title
;
 Channel-Switching Crystal with Guest Stress Drive
;
_journal_issue 12
_journal_name_full 'Inorganic Chemistry'
_journal_page_first 4580
_journal_page_last 4582
_journal_paper_doi 10.1021/ic051952e
_journal_volume 45
_journal_year 2006
_chemical_formula_sum 'C37 H28 N2 O14 Rh2'
_chemical_formula_weight 930.43
_chemical_name_systematic
; 
 ? 
;
_space_group_IT_number 2
_symmetry_cell_setting triclinic
_symmetry_space_group_name_Hall '-P 1'
_symmetry_space_group_name_H-M 'P -1'
_atom_sites_solution_hydrogens geom
_atom_sites_solution_primary direct
_atom_sites_solution_secondary difmap
_audit_creation_method SHELXL-97
_cell_angle_alpha 67.522(6)
_cell_angle_beta 65.428(5)
_cell_angle_gamma 63.319(5)
_cell_formula_units_Z 1
_cell_length_a 9.607(3)
_cell_length_b 10.321(3)
_cell_length_c 11.530(4)
_cell_measurement_temperature 90
_cell_volume 901.7(5)
_computing_cell_refinement 'Bruker SMART'
_computing_data_collection 'Bruker SMART'
_computing_data_reduction 'Bruker SAINT'
_computing_molecular_graphics 'Bruker SHELXTL'
_computing_publication_material 'Bruker SHELXTL'
_computing_structure_refinement 'SHELXL-97 (Sheldrick, 1997)'
_computing_structure_solution 'SHELXS-97 (Sheldrick, 1990)'
_diffrn_ambient_temperature 90
_diffrn_detector_area_resol_mean 8.366
_diffrn_measured_fraction_theta_full 0.955
_diffrn_measured_fraction_theta_max 0.955
_diffrn_measurement_device_type 'CCD area detector'
_diffrn_measurement_method 'phi and omega scans'
_diffrn_radiation_monochromator graphite
_diffrn_radiation_source 'fine-focus sealed tube'
_diffrn_radiation_type MoK\a
_diffrn_radiation_wavelength 0.71073
_diffrn_reflns_av_R_equivalents 0.0631
_diffrn_reflns_av_sigmaI/netI 0.1757
_diffrn_reflns_limit_h_max 12
_diffrn_reflns_limit_h_min -11
_diffrn_reflns_limit_k_max 13
_diffrn_reflns_limit_k_min -12
_diffrn_reflns_limit_l_max 14
_diffrn_reflns_limit_l_min -12
_diffrn_reflns_number 4673
_diffrn_reflns_theta_full 26.88
_diffrn_reflns_theta_max 26.88
_diffrn_reflns_theta_min 2.00
_exptl_absorpt_coefficient_mu 0.989
_exptl_absorpt_correction_T_max 0.9805
_exptl_absorpt_correction_T_min 0.7692
_exptl_absorpt_correction_type empirical
_exptl_absorpt_process_details
;
SADABS; sheldrick, 1996
;
_exptl_crystal_colour red
_exptl_crystal_density_diffrn 1.714
_exptl_crystal_density_method 'not measured'
_exptl_crystal_description plate
_exptl_crystal_F_000 465
_exptl_crystal_size_max 0.28
_exptl_crystal_size_mid 0.12
_exptl_crystal_size_min 0.02
_refine_diff_density_max 3.699
_refine_diff_density_min -2.134
_refine_diff_density_rms 0.293
_refine_ls_extinction_method none
_refine_ls_goodness_of_fit_ref 0.984
_refine_ls_hydrogen_treatment constr
_refine_ls_matrix_type full
_refine_ls_number_parameters 287
_refine_ls_number_reflns 3724
_refine_ls_number_restraints 470
_refine_ls_restrained_S_all 0.996
_refine_ls_R_factor_all 0.1681
_refine_ls_R_factor_gt 0.0885
_refine_ls_shift/su_max 0.000
_refine_ls_shift/su_mean 0.000
_refine_ls_structure_factor_coef Fsqd
_refine_ls_weighting_details 'calc w=1/[\s^2^(Fo^2^)+(0.1416P)^2^+0.0000P] where P=(Fo^2^+2Fc^2^)/3'
_refine_ls_weighting_scheme calc
_refine_ls_wR_factor_gt 0.2040
_refine_ls_wR_factor_ref 0.2528
_reflns_number_gt 2082
_reflns_number_total 3724
_reflns_threshold_expression >2sigma(I)
_cod_data_source_file ic051952esup1.cif
_cod_data_source_block 50126a1
_cod_depositor_comments
;
The following automatic conversions were performed:

'_symmetry_cell_setting' value 'Triclinic' changed to 'triclinic'
according to /home/saulius/struct/CIF-dictionaries/cif_core.dic
dictionary named 'cif_core.dic' version 2.4.2 from 2011-04-26.

Automatic conversion script
Id: cif_fix_values 1891 2012-01-12 08:04:46Z andrius 
;
_cod_original_sg_symbol_H-M P-1
_cod_database_code 4331975

loop_
_symmetry_equiv_pos_as_xyz
'x, y, z'
'-x, -y, -z'

loop_
_atom_site_label
_atom_site_type_symbol
_atom_site_fract_x
_atom_site_fract_y
_atom_site_fract_z
_atom_site_U_iso_or_equiv
_atom_site_adp_type
_atom_site_occupancy
_atom_site_symmetry_multiplicity
_atom_site_calc_flag
_atom_site_refinement_flags
C1 C 0.6585(14) 0.7455(15) -0.0669(13) 0.024(2) Uani 1 1 d U
C2 C 0.7498(11) 0.6010(14) -0.1074(13) 0.024(2) Uani 1 1 d DU
C3 C 0.9162(12) 0.5325(12) -0.1255(13) 0.026(2) Uani 1 1 d DU
H3 H 0.9732 0.5770 -0.1107 0.032 Uiso 1 1 calc R
C4 C 0.9998(15) 0.4001(13) -0.1651(13) 0.031(3) Uani 1 1 d DU
H4 H 1.1137 0.3534 -0.1764 0.037 Uiso 1 1 calc R
C5 C 0.9184(12) 0.3351(14) -0.1884(13) 0.029(3) Uani 1 1 d DU
H5 H 0.9762 0.2446 -0.2166 0.035 Uiso 1 1 calc R
C6 C 0.7522(12) 0.4028(13) -0.1701(14) 0.030(3) Uani 1 1 d DU
H6 H 0.6954 0.3584 -0.1852 0.036 Uiso 1 1 calc R
C7 C 0.6685(15) 0.5351(13) -0.1300(13) 0.029(3) Uani 1 1 d DU
H7 H 0.5544 0.5812 -0.1177 0.035 Uiso 1 1 calc R
C8 C 0.4275(14) 0.8555(14) 0.2469(12) 0.021(2) Uani 1 1 d U
C9 C 0.3842(12) 0.7734(15) 0.3879(13) 0.028(2) Uani 1 1 d DU
C10 C 0.2300(15) 0.7626(16) 0.4498(12) 0.036(3) Uani 1 1 d DU
H10 H 0.1527 0.8045 0.4027 0.043 Uiso 1 1 calc R
C11 C 0.1907(19) 0.6899(18) 0.5812(13) 0.046(3) Uani 1 1 d DU
H11 H 0.0834 0.6870 0.6257 0.055 Uiso 1 1 calc R
C12 C 0.3055(15) 0.6213(19) 0.6486(16) 0.049(3) Uani 1 1 d DU
H12 H 0.2791 0.5664 0.7374 0.058 Uiso 1 1 calc R
C13 C 0.4587(16) 0.6328(17) 0.5865(12) 0.041(3) Uani 1 1 d DU
H13 H 0.5367 0.5886 0.6334 0.049 Uiso 1 1 calc R
C14 C 0.4987(16) 0.7089(15) 0.4558(12) 0.035(3) Uani 1 1 d DU
H14 H 0.6040 0.7170 0.4129 0.042 Uiso 1 1 calc R
C15 C 0.9862(15) 0.9436(14) -0.0789(13) 0.025(3) Uani 1 1 d U
H15 H 0.9795 0.9054 -0.1387 0.030 Uiso 1 1 calc R
C16 C 0.8629(14) 1.0548(13) 0.0930(12) 0.021(2) Uani 1 1 d DU
C17 C 0.726(3) 1.105(3) 0.2092(18) 0.022(4) Uani 0.50 1 d PDU
H17A H 0.6241 1.1071 0.2048 0.026 Uiso 0.50 1 calc PR
H17B H 0.7111 1.2086 0.2030 0.026 Uiso 0.50 1 calc PR
C18 C 0.750(4) 1.009(4) 0.341(3) 0.041(6) Uani 0.50 1 d PDU
H18A H 0.7783 0.9040 0.3439 0.061 Uiso 0.50 1 calc PR
H18B H 0.6488 1.0395 0.4107 0.061 Uiso 0.50 1 calc PR
H18C H 0.8380 1.0207 0.3533 0.061 Uiso 0.50 1 calc PR
C1S C 1.0000 0.5000 0.5000 0.043(5) Uani 1 2 d SDU
C2SA C 0.6391(18) 0.878(4) 0.641(3) 0.052(6) Uani 0.50 1 d PDU
C2SB C 0.749(3) 0.916(3) 0.507(2) 0.046(5) Uani 0.50 1 d PDU
N1 N 0.8509(13) 0.9936(13) 0.0152(10) 0.024(2) Uani 1 1 d U
O1 O 0.7424(10) 0.7976(10) -0.0453(8) 0.0249(19) Uani 1 1 d U
O2 O 0.5092(10) 0.8038(10) -0.0568(8) 0.0226(18) Uani 1 1 d U
O3 O 0.3282(10) 0.8931(10) 0.1833(8) 0.0222(18) Uani 1 1 d U
O4 O 0.5585(10) 0.8857(10) 0.1993(8) 0.0219(18) Uani 1 1 d U
O1S O 0.8891(12) 0.6048(11) 0.5103(12) 0.056(3) Uani 1 1 d DU
O2SA O 0.7604(19) 0.871(3) 0.639(2) 0.051(5) Uani 0.50 1 d PDU
O3SA O 0.519(2) 0.886(3) 0.638(2) 0.058(5) Uani 0.50 1 d PDU
O2SB O 0.830(3) 0.947(3) 0.404(2) 0.054(5) Uani 0.50 1 d PDU
O3SB O 0.670(3) 0.881(4) 0.609(2) 0.061(5) Uani 0.50 1 d PDU
Rh1 Rh 0.62185(12) 0.99681(13) 0.00803(12) 0.0180(3) Uani 1 1 d U

loop_
_atom_site_aniso_label
_atom_site_aniso_U_11
_atom_site_aniso_U_22
_atom_site_aniso_U_33
_atom_site_aniso_U_23
_atom_site_aniso_U_13
_atom_site_aniso_U_12
C1 0.021(4) 0.026(4) 0.030(4) -0.007(4) -0.009(4) -0.010(3)
C2 0.027(4) 0.020(4) 0.030(4) -0.007(4) -0.007(4) -0.012(3)
C3 0.030(5) 0.021(5) 0.030(5) -0.006(4) -0.010(4) -0.010(4)
C4 0.035(5) 0.018(5) 0.036(5) -0.004(4) -0.010(4) -0.009(4)
C5 0.035(5) 0.015(5) 0.036(5) -0.007(4) -0.010(4) -0.008(4)
C6 0.037(5) 0.020(5) 0.040(5) -0.011(4) -0.008(4) -0.014(4)
C7 0.031(5) 0.023(5) 0.035(5) -0.007(4) -0.007(4) -0.013(4)
C8 0.023(4) 0.019(4) 0.030(4) -0.010(3) -0.010(3) -0.009(3)
C9 0.031(4) 0.029(4) 0.035(5) -0.009(4) -0.015(4) -0.014(4)
C10 0.036(5) 0.038(5) 0.040(5) -0.005(4) -0.013(4) -0.020(4)
C11 0.047(5) 0.047(6) 0.045(6) -0.003(5) -0.013(5) -0.025(5)
C12 0.050(6) 0.050(6) 0.047(6) -0.001(5) -0.018(5) -0.024(5)
C13 0.045(5) 0.045(6) 0.042(5) -0.009(5) -0.019(5) -0.019(4)
C14 0.035(5) 0.035(5) 0.041(5) -0.009(4) -0.013(4) -0.016(4)
C15 0.026(5) 0.023(5) 0.030(5) -0.011(4) -0.007(4) -0.010(4)
C16 0.024(4) 0.017(4) 0.030(5) -0.009(4) -0.009(4) -0.008(4)
C17 0.022(6) 0.024(7) 0.029(7) -0.006(6) -0.012(6) -0.010(5)
C18 0.038(9) 0.045(9) 0.040(9) -0.013(7) -0.013(7) -0.011(7)
C1S 0.049(8) 0.034(8) 0.041(8) -0.008(7) -0.011(7) -0.013(6)
C2SA 0.058(7) 0.046(7) 0.050(8) -0.014(6) -0.013(6) -0.018(6)
C2SB 0.053(7) 0.042(7) 0.044(7) -0.014(6) -0.011(6) -0.017(6)
N1 0.024(2) 0.024(2) 0.024(2) -0.0060(11) -0.0072(12) -0.0080(12)
O1 0.025(2) 0.025(2) 0.026(2) -0.0066(11) -0.0076(11) -0.0091(11)
O2 0.023(2) 0.023(2) 0.024(2) -0.0060(10) -0.0071(11) -0.0087(11)
O3 0.022(2) 0.022(2) 0.024(2) -0.0054(10) -0.0063(11) -0.0091(11)
O4 0.022(2) 0.022(2) 0.023(2) -0.0055(10) -0.0064(11) -0.0089(11)
O1S 0.063(6) 0.035(6) 0.053(6) -0.005(5) -0.013(5) -0.010(5)
O2SA 0.055(8) 0.050(8) 0.048(8) -0.014(6) -0.016(6) -0.017(6)
O3SA 0.063(8) 0.054(8) 0.059(8) -0.014(7) -0.019(7) -0.022(7)
O2SB 0.060(8) 0.047(8) 0.047(8) -0.013(7) -0.012(7) -0.014(7)
O3SB 0.064(8) 0.052(7) 0.060(8) -0.016(7) -0.010(6) -0.019(6)
Rh1 0.0130(4) 0.0128(4) 0.0381(6) -0.0080(3) -0.0127(3) -0.0064(3)

loop_
_atom_type_symbol
_atom_type_description
_atom_type_scat_dispersion_real
_atom_type_scat_dispersion_imag
_atom_type_scat_source
C C 0.0033 0.0016 'International Tables Vol C Tables 4.2.6.8 and 6.1.1.4'
H H 0.0000 0.0000 'International Tables Vol C Tables 4.2.6.8 and 6.1.1.4'
N N 0.0061 0.0033 'International Tables Vol C Tables 4.2.6.8 and 6.1.1.4'
O O 0.0106 0.0060 'International Tables Vol C Tables 4.2.6.8 and 6.1.1.4'
Rh Rh -1.1178 0.9187 'International Tables Vol C Tables 4.2.6.8 and 6.1.1.4'

loop_
_geom_angle_atom_site_label_1
_geom_angle_atom_site_label_2
_geom_angle_atom_site_label_3
_geom_angle
_geom_angle_site_symmetry_1
_geom_angle_site_symmetry_3
O2 C1 O1 126.5(12) . .
O2 C1 C2 117.5(10) . .
O1 C1 C2 116.0(10) . .
C3 C2 C7 119.1(11) . .
C3 C2 C1 120.9(9) . .
C7 C2 C1 119.9(9) . .
C4 C3 C2 120.4(11) . .
C3 C4 C5 120.3(11) . .
C6 C5 C4 119.5(11) . .
C5 C6 C7 120.1(11) . .
C6 C7 C2 120.5(11) . .
O3 C8 O4 124.7(12) . .
O3 C8 C9 117.2(10) . .
O4 C8 C9 118.1(10) . .
C10 C9 C14 120.6(12) . .
C10 C9 C8 119.8(10) . .
C14 C9 C8 119.6(10) . .
C11 C10 C9 119.0(13) . .
C10 C11 C12 120.8(14) . .
C13 C12 C11 119.8(14) . .
C12 C13 C14 120.0(13) . .
C13 C14 C9 119.7(12) . .
N1 C15 C16 122.7(11) . 2_775
N1 C16 C15 120.2(11) . 2_775
N1 C16 C17 123.3(12) . .
C15 C16 C17 116.0(12) 2_775 .
C16 C17 C18 115(2) . .
O1S C1S O1S 180.000(3) 2_766 .
O2SA C2SA O3SA 178(4) . .
O2SB C2SB O3SB 178(3) . .
C15 N1 C16 117.0(11) . .
C15 N1 Rh1 116.1(8) . .
C16 N1 Rh1 126.2(8) . .
C1 O1 Rh1 117.1(8) . .
C1 O2 Rh1 119.9(8) . 2_675
C8 O3 Rh1 119.8(8) . 2_675
C8 O4 Rh1 119.3(8) . .
O3 Rh1 O2 89.0(3) 2_675 2_675
O3 Rh1 O4 176.2(3) 2_675 .
O2 Rh1 O4 91.0(3) 2_675 .
O3 Rh1 O1 89.9(4) 2_675 .
O2 Rh1 O1 176.4(4) 2_675 .
O4 Rh1 O1 89.8(3) . .
O3 Rh1 N1 89.8(4) 2_675 .
O2 Rh1 N1 92.7(4) 2_675 .
O4 Rh1 N1 93.9(4) . .
O1 Rh1 N1 90.8(4) . .
O3 Rh1 Rh1 88.2(2) 2_675 2_675
O2 Rh1 Rh1 87.7(2) 2_675 2_675
O4 Rh1 Rh1 88.1(2) . 2_675
O1 Rh1 Rh1 88.8(2) . 2_675
N1 Rh1 Rh1 178.0(3) . 2_675

loop_
_geom_bond_atom_site_label_1
_geom_bond_atom_site_label_2
_geom_bond_distance
_geom_bond_site_symmetry_2
C1 O2 1.254(14) .
C1 O1 1.288(14) .
C1 C2 1.494(16) .
C2 C3 1.385(8) .
C2 C7 1.386(8) .
C3 C4 1.381(8) .
C4 C5 1.385(8) .
C5 C6 1.383(8) .
C6 C7 1.384(8) .
C8 O3 1.276(14) .
C8 O4 1.277(13) .
C8 C9 1.495(18) .
C9 C10 1.387(9) .
C9 C14 1.388(9) .
C10 C11 1.382(9) .
C11 C12 1.383(9) .
C12 C13 1.382(9) .
C13 C14 1.385(9) .
C15 N1 1.336(15) .
C15 C16 1.397(16) 2_775
C16 N1 1.342(15) .
C16 C15 1.397(16) 2_775
C16 C17 1.50(2) .
C17 C18 1.51(2) .
C1S O1S 1.131(8) 2_766
C1S O1S 1.131(8) .
C2SA O2SA 1.131(8) .
C2SA O3SA 1.131(8) .
C2SB O2SB 1.131(8) .
C2SB O3SB 1.131(8) .
N1 Rh1 2.221(11) .
O1 Rh1 2.045(9) .
O2 Rh1 2.026(8) 2_675
O3 Rh1 2.020(9) 2_675
O4 Rh1 2.031(9) .
Rh1 O3 2.020(9) 2_675
Rh1 O2 2.026(8) 2_675
Rh1 Rh1 2.394(2) 2_675

loop_
_geom_torsion_atom_site_label_1
_geom_torsion_atom_site_label_2
_geom_torsion_atom_site_label_3
_geom_torsion_atom_site_label_4
_geom_torsion
_geom_torsion_site_symmetry_1
_geom_torsion_site_symmetry_4
O2 C1 C2 C3 177.5(13) . .
O1 C1 C2 C3 -2.7(19) . .
O2 C1 C2 C7 -1.2(19) . .
O1 C1 C2 C7 178.7(12) . .
C7 C2 C3 C4 0(2) . .
C1 C2 C3 C4 -178.9(13) . .
C2 C3 C4 C5 1(2) . .
C3 C4 C5 C6 -1(2) . .
C4 C5 C6 C7 0(2) . .
C5 C6 C7 C2 0(2) . .
C3 C2 C7 C6 0(2) . .
C1 C2 C7 C6 178.7(13) . .
O3 C8 C9 C10 -10.4(17) . .
O4 C8 C9 C10 168.1(12) . .
O3 C8 C9 C14 169.7(12) . .
O4 C8 C9 C14 -11.7(17) . .
C14 C9 C10 C11 2(2) . .
C8 C9 C10 C11 -178.2(13) . .
C9 C10 C11 C12 -4(2) . .
C10 C11 C12 C13 4(3) . .
C11 C12 C13 C14 -2(3) . .
C12 C13 C14 C9 0(2) . .
C10 C9 C14 C13 0(2) . .
C8 C9 C14 C13 -180.0(13) . .
N1 C16 C17 C18 109(2) . .
C15 C16 C17 C18 -63(2) 2_775 .
C16 C15 N1 C16 4(2) 2_775 .
C16 C15 N1 Rh1 175.2(10) 2_775 .
C15 C16 N1 C15 -4(2) 2_775 .
C17 C16 N1 C15 -175.2(15) . .
C15 C16 N1 Rh1 -174.1(9) 2_775 .
C17 C16 N1 Rh1 14(2) . .
O2 C1 O1 Rh1 -1.0(17) . .
C2 C1 O1 Rh1 179.2(8) . .
O1 C1 O2 Rh1 2.2(18) . 2_675
C2 C1 O2 Rh1 -178.0(8) . 2_675
O4 C8 O3 Rh1 1.9(15) . 2_675
C9 C8 O3 Rh1 -179.6(8) . 2_675
O3 C8 O4 Rh1 -1.6(15) . .
C9 C8 O4 Rh1 179.9(8) . .
C8 O4 Rh1 O3 -3(6) . 2_675
C8 O4 Rh1 O2 88.2(8) . 2_675
C8 O4 Rh1 O1 -88.2(8) . .
C8 O4 Rh1 N1 -179.0(8) . .
C8 O4 Rh1 Rh1 0.6(8) . 2_675
C1 O1 Rh1 O3 -88.6(9) . 2_675
C1 O1 Rh1 O2 -16(7) . 2_675
C1 O1 Rh1 O4 87.6(9) . .
C1 O1 Rh1 N1 -178.4(9) . .
C1 O1 Rh1 Rh1 -0.4(9) . 2_675
C15 N1 Rh1 O3 -50.7(10) . 2_675
C16 N1 Rh1 O3 119.8(11) . 2_675
C15 N1 Rh1 O2 -139.7(10) . 2_675
C16 N1 Rh1 O2 30.8(11) . 2_675
C15 N1 Rh1 O4 129.1(10) . .
C16 N1 Rh1 O4 -60.5(11) . .
C15 N1 Rh1 O1 39.2(10) . .
C16 N1 Rh1 O1 -150.3(11) . .
C15 N1 Rh1 Rh1 -39(10) . 2_675
C16 N1 Rh1 Rh1 131(9) . 2_675
